data_4336662
loop_
_publ_author_name
'Mei Zhu'
'Yun-Gai Li'
'Yue Ma'
'Li-Cun Li'
'Dai-Zheng Liao'

_publ_section_title
;
 Unprecedented Nitronyl Nitroxide Bridged 3d-4f Complexes: Structure and
 Magnetic Properties
;
_journal_name_full 'Inorganic Chemistry'
_journal_page_first 12326
_journal_page_last 12328
_journal_paper_doi 10.1021/ic402241f
_journal_volume 52
_journal_year 2013
_chemical_formula_sum 'C79 H47 Cu3 F54 Gd N8 O22'
_chemical_formula_weight 2834.15
_chemical_name_systematic
; 
 ? 
;
_space_group_IT_number 14
_symmetry_cell_setting monoclinic
_symmetry_space_group_name_Hall '-P 2ybc'
_symmetry_space_group_name_H-M 'P 1 21/c 1'
_atom_sites_solution_hydrogens geom
_atom_sites_solution_primary direct
_atom_sites_solution_secondary difmap
_audit_creation_method SHELXL-97
_cell_angle_alpha 90.00
_cell_angle_beta 114.121(14)
_cell_angle_gamma 90.00
_cell_formula_units_Z 4
_cell_length_a 16.518(7)
_cell_length_b 18.591(7)
_cell_length_c 37.278(12)
_cell_measurement_reflns_used 28753
_cell_measurement_temperature 113(2)
_cell_measurement_theta_max 28.0
_cell_measurement_theta_min 1.1
_cell_volume 10448(7)
_computing_cell_refinement 'CrystalClear (Rigaku/MSC Inc., 2005)'
_computing_data_collection 'CrystalClear (Rigaku/MSC Inc., 2005)'
_computing_data_reduction 'CrystalClear (Rigaku/MSC Inc., 2005)'
_computing_molecular_graphics 'Bruker SHELXTL'
_computing_publication_material 'Bruker SHELXTL'
_computing_structure_refinement 'SHELXL-97 (Sheldrick, 1997)'
_computing_structure_solution 'SHELXS-97 (Sheldrick, 1990)'
_diffrn_ambient_temperature 113(2)
_diffrn_detector_area_resol_mean 28.5714
_diffrn_measured_fraction_theta_full 0.989
_diffrn_measured_fraction_theta_max 0.989
_diffrn_measurement_device_type 'CCD area detector'
_diffrn_measurement_method 'profile data from \w-scans'
_diffrn_radiation_monochromator graphite
_diffrn_radiation_source 'fine-focus sealed tube'
_diffrn_radiation_type MoK\a
_diffrn_radiation_wavelength 0.71073
_diffrn_reflns_av_R_equivalents 0.0574
_diffrn_reflns_av_sigmaI/netI 0.0791
_diffrn_reflns_limit_h_max 19
_diffrn_reflns_limit_h_min -19
_diffrn_reflns_limit_k_max 22
_diffrn_reflns_limit_k_min -22
_diffrn_reflns_limit_l_max 41
_diffrn_reflns_limit_l_min -44
_diffrn_reflns_number 58426
_diffrn_reflns_theta_full 25.02
_diffrn_reflns_theta_max 25.02
_diffrn_reflns_theta_min 1.25
_diffrn_standards_decay_% 0
_diffrn_standards_interval_count 0
_diffrn_standards_interval_time 0
_diffrn_standards_number 0
_exptl_absorpt_coefficient_mu 1.395
_exptl_absorpt_correction_T_max 1.000
_exptl_absorpt_correction_T_min 0.683
_exptl_absorpt_correction_type multi-scan
_exptl_crystal_colour green
_exptl_crystal_density_diffrn 1.802
_exptl_crystal_description Prism
_exptl_crystal_F_000 5559
_exptl_crystal_size_max 0.23
_exptl_crystal_size_mid 0.20
_exptl_crystal_size_min 0.10
_refine_diff_density_max 3.239
_refine_diff_density_min -1.690
_refine_diff_density_rms 0.119
_refine_ls_extinction_method none
_refine_ls_goodness_of_fit_ref 1.063
_refine_ls_hydrogen_treatment constr
_refine_ls_matrix_type full
_refine_ls_number_parameters 1512
_refine_ls_number_reflns 18231
_refine_ls_number_restraints 7
_refine_ls_restrained_S_all 1.072
_refine_ls_R_factor_all 0.0902
_refine_ls_R_factor_gt 0.0784
_refine_ls_shift/su_max 0.020
_refine_ls_shift/su_mean 0.000
_refine_ls_structure_factor_coef Fsqd
_refine_ls_weighting_details 'calc w=1/[\s^2^(Fo^2^)+(0.0700P)^2^+65.0000P] where P=(Fo^2^+2Fc^2^)/3'
_refine_ls_weighting_scheme calc
_refine_ls_wR_factor_gt 0.1790
_refine_ls_wR_factor_ref 0.1883
_reflns_number_gt 15708
_reflns_number_total 18231
_reflns_threshold_expression >2sigma(I)
_cod_data_source_file ic402241f_si_002.cif
_cod_data_source_block Gd
_cod_database_code 4336662

loop_
_symmetry_equiv_pos_as_xyz
'x, y, z'
'-x, y+1/2, -z+1/2'
'-x, -y, -z'
'x, -y-1/2, z-1/2'

loop_
_atom_site_label
_atom_site_type_symbol
_atom_site_fract_x
_atom_site_fract_y
_atom_site_fract_z
_atom_site_U_iso_or_equiv
_atom_site_adp_type
_atom_site_occupancy
_atom_site_symmetry_multiplicity
_atom_site_calc_flag
_atom_site_refinement_flags
Gd1 Gd 0.08193(2) -0.203601(18) 0.099532(9) 0.02883(11) Uani 1 1 d .
Cu1 Cu 0.59694(6) -0.29757(5) -0.13986(3) 0.0383(2) Uani 1 1 d .
Cu2 Cu 0.33663(6) -0.24861(4) -0.06067(2) 0.0306(2) Uani 1 1 d .
Cu3 Cu -0.16069(6) -0.27853(5) -0.23441(3) 0.0398(2) Uani 1 1 d .
F1 F 0.0592(3) -0.1460(3) -0.10279(18) 0.0725(16) Uani 1 1 d .
F2 F 0.0798(4) -0.1574(3) -0.15474(16) 0.0764(18) Uani 1 1 d .
F3 F 0.0923(3) -0.0550(2) -0.12737(17) 0.0624(14) Uani 1 1 d .
F4 F 0.3876(4) 0.0253(3) -0.0572(3) 0.144(4) Uani 1 1 d .
F5 F 0.4338(9) -0.0270(7) -0.0943(4) 0.215(7) Uani 1 1 d .
F6 F 0.4954(4) -0.0425(3) -0.0357(3) 0.143(4) Uani 1 1 d .
F7 F 0.5808(4) -0.3061(3) 0.04461(18) 0.093(2) Uani 1 1 d .
F8 F 0.6132(3) -0.3566(3) 0.0017(2) 0.0813(19) Uani 1 1 d .
F9 F 0.5694(3) -0.4198(3) 0.03776(17) 0.0723(17) Uani 1 1 d .
F10 F 0.2487(4) -0.4939(3) -0.08427(18) 0.0749(17) Uani 1 1 d .
F11 F 0.2815(3) -0.5057(3) -0.02345(18) 0.0744(18) Uani 1 1 d .
F12 F 0.1727(3) -0.4407(3) -0.05876(18) 0.0635(15) Uani 1 1 d .
F13 F 0.2493(4) -0.3785(3) 0.04531(16) 0.0652(14) Uani 1 1 d .
F14 F 0.2719(4) -0.4071(3) 0.10355(17) 0.0794(18) Uani 1 1 d .
F15 F 0.1853(5) -0.4695(3) 0.0564(3) 0.111(3) Uani 1 1 d .
F16 F -0.1690(5) -0.3166(4) -0.0108(2) 0.114(3) Uani 1 1 d .
F17 F -0.1581(7) -0.3773(6) 0.0345(3) 0.175(6) Uani 1 1 d .
F18 F -0.1189(7) -0.4184(6) -0.0054(4) 0.195(5) Uani 1 1 d U
F19 F -0.1111(4) -0.0492(4) -0.01080(16) 0.091(2) Uani 1 1 d .
F20 F -0.1719(3) -0.0388(3) 0.02822(15) 0.0641(14) Uani 1 1 d .
F21 F -0.1003(4) 0.0482(3) 0.0196(2) 0.125(3) Uani 1 1 d .
F22 F 0.1398(4) 0.0941(3) 0.14053(17) 0.0703(16) Uani 1 1 d .
F23 F 0.2210(4) 0.0122(3) 0.17757(15) 0.0660(15) Uani 1 1 d .
F24 F 0.2373(4) 0.0428(3) 0.12651(19) 0.0816(19) Uani 1 1 d .
F25 F 0.3614(4) -0.2256(5) 0.21670(19) 0.097(2) Uani 1 1 d .
F26 F 0.3535(5) -0.3303(6) 0.2310(2) 0.157(5) Uani 1 1 d .
F27 F 0.3763(4) -0.3040(5) 0.1801(2) 0.106(3) Uani 1 1 d .
F28 F -0.0160(5) -0.4393(3) 0.11826(18) 0.0796(18) Uani 1 1 d .
F29 F 0.0972(4) -0.4789(3) 0.1659(2) 0.089(2) Uani 1 1 d .
F30 F 0.0025(4) -0.4103(3) 0.17569(17) 0.0729(16) Uani 1 1 d .
F31 F -0.0627(4) -0.0407(3) -0.1961(2) 0.0832(19) Uani 1 1 d .
F32 F -0.0615(6) -0.0628(3) -0.2518(3) 0.127(3) Uani 1 1 d .
F33 F -0.1646(4) 0.0006(3) -0.24730(18) 0.0798(18) Uani 1 1 d .
F34 F -0.4385(4) -0.2134(5) -0.31872(18) 0.129(4) Uani 1 1 d .
F35 F -0.4385(4) -0.1146(4) -0.2917(2) 0.104(2) Uani 1 1 d .
F36 F -0.4446(4) -0.2093(4) -0.26333(19) 0.092(2) Uani 1 1 d .
F37 F 0.1085(5) -0.3421(5) -0.1493(2) 0.131(3) Uani 1 1 d .
F38 F 0.1357(4) -0.3878(6) -0.1918(2) 0.135(4) Uani 1 1 d .
F39 F 0.0837(5) -0.4478(5) -0.1600(3) 0.207(7) Uani 1 1 d .
F40 F -0.2616(5) -0.4720(3) -0.31281(19) 0.105(3) Uani 1 1 d .
F41 F -0.1500(6) -0.5317(5) -0.2881(4) 0.176(5) Uani 1 1 d .
F42 F -0.2388(8) -0.5219(5) -0.2603(2) 0.176(6) Uani 1 1 d .
F43 F 0.5897(7) -0.0863(4) -0.2039(2) 0.136(4) Uani 1 1 d .
F44 F 0.5565(5) -0.0221(3) -0.16494(19) 0.108(3) Uani 1 1 d .
F45 F 0.4621(6) -0.0933(4) -0.2031(2) 0.146(4) Uani 1 1 d .
F46 F 0.7558(4) -0.1788(3) -0.02338(16) 0.0815(19) Uani 1 1 d .
F47 F 0.6313(5) -0.1996(3) -0.02224(15) 0.083(2) Uani 1 1 d .
F48 F 0.6631(4) -0.0950(3) -0.03482(14) 0.0616(14) Uani 1 1 d .
F49 F 0.6179(6) -0.5011(4) -0.0666(2) 0.102(2) Uani 1 1 d .
F50 F 0.4826(6) -0.4693(4) -0.0889(3) 0.117(3) Uani 1 1 d .
F51 F 0.5265(8) -0.5590(4) -0.1136(2) 0.146(4) Uani 1 1 d .
F52 F 0.5393(10) -0.4945(8) -0.2388(3) 0.208(6) Uani 1 1 d .
F53 F 0.4165(9) -0.4438(12) -0.2514(3) 0.278(11) Uani 1 1 d U
F54 F 0.5189(13) -0.3950(8) -0.2584(3) 0.236(8) Uani 1 1 d .
O1 O 0.2200(3) -0.2059(2) -0.08715(14) 0.0348(11) Uani 1 1 d .
O2 O 0.3945(3) -0.1547(3) -0.05254(15) 0.0418(13) Uani 1 1 d .
O3 O 0.4509(3) -0.2876(3) -0.02812(13) 0.0331(11) Uani 1 1 d .
O4 O 0.2794(3) -0.3416(2) -0.06605(13) 0.0331(11) Uani 1 1 d .
O5 O 0.3143(3) -0.2486(3) 0.00035(14) 0.0391(12) Uani 1 1 d .
O6 O 0.1639(3) -0.1485(3) 0.06813(13) 0.0321(11) Uani 1 1 d .
O7 O 0.1576(3) -0.2968(3) 0.08184(15) 0.0374(12) Uani 1 1 d .
O8 O -0.0256(3) -0.2711(3) 0.04871(15) 0.0406(12) Uani 1 1 d .
O9 O 0.2075(3) -0.2319(3) 0.15643(14) 0.0401(12) Uani 1 1 d .
O10 O 0.0472(3) -0.3065(3) 0.12818(14) 0.0389(12) Uani 1 1 d .
O11 O -0.0138(3) -0.1181(2) 0.05660(13) 0.0308(10) Uani 1 1 d .
O12 O 0.1322(3) -0.0883(3) 0.12853(13) 0.0355(11) Uani 1 1 d .
O13 O -0.0105(3) -0.3336(3) -0.37015(13) 0.0322(11) Uani 1 1 d .
O14 O -0.1332(4) -0.2304(3) -0.29186(14) 0.0448(13) Uani 1 1 d .
O15 O -0.0391(3) -0.3120(3) -0.20662(15) 0.0397(12) Uani 1 1 d .
O16 O -0.1990(4) -0.3685(3) -0.26083(16) 0.0477(14) Uani 1 1 d .
O17 O -0.1183(3) -0.1779(3) -0.22188(14) 0.0399(12) Uani 1 1 d .
O18 O -0.2813(4) -0.2479(3) -0.25836(15) 0.0432(13) Uani 1 1 d .
O19 O 0.5571(4) -0.3476(3) -0.18963(15) 0.0479(14) Uani 1 1 d .
O20 O 0.5958(3) -0.3847(3) -0.11099(15) 0.0434(13) Uani 1 1 d .
O21 O 0.5745(4) -0.2055(3) -0.16760(15) 0.0474(14) Uani 1 1 d .
O22 O 0.6398(4) -0.2502(3) -0.08896(14) 0.0421(13) Uani 1 1 d .
N1 N 0.2968(4) -0.2147(3) 0.02566(16) 0.0313(13) Uani 1 1 d .
N2 N 0.2256(4) -0.1681(3) 0.05761(15) 0.0281(12) Uani 1 1 d .
N6 N -0.0655(4) -0.3046(3) -0.35811(16) 0.0325(13) Uani 1 1 d .
N5 N -0.1239(4) -0.2553(3) -0.32162(16) 0.0356(14) Uani 1 1 d .
N7 N 0.3498(4) -0.2613(3) -0.11845(15) 0.0324(13) Uani 1 1 d .
N8 N 0.4403(4) -0.2867(4) -0.15186(17) 0.0406(15) Uani 1 1 d .
N3 N -0.2621(4) -0.2962(4) -0.13810(18) 0.0438(16) Uani 1 1 d .
N4 N -0.1733(4) -0.2904(3) -0.17477(17) 0.0386(15) Uani 1 1 d .
C36 C -0.1658(5) -0.1257(4) -0.2365(2) 0.0376(17) Uani 1 1 d .
C22 C 0.2152(5) -0.2058(4) 0.02538(19) 0.0299(15) Uani 1 1 d .
C25 C 0.0527(5) -0.2989(4) -0.0629(2) 0.0356(16) Uani 1 1 d .
H25 H 0.0528 -0.3348 -0.0803 0.043 Uiso 1 1 calc R
C55 C 0.1081(5) -0.3223(4) -0.2867(2) 0.0373(17) Uani 1 1 d .
H55 H 0.0985 -0.3567 -0.3061 0.045 Uiso 1 1 calc R
C71 C 0.2048(5) -0.1408(4) -0.0967(2) 0.0382(17) Uani 1 1 d .
C27 C -0.0260(5) -0.2126(4) -0.0420(2) 0.0344(16) Uani 1 1 d .
H27 H -0.0786 -0.1898 -0.0451 0.041 Uiso 1 1 calc R
C13 C 0.0395(5) -0.0030(4) 0.0830(2) 0.0419(18) Uani 1 1 d .
H13 H 0.0298 0.0461 0.0784 0.050 Uiso 1 1 calc R
C24 C 0.1298(5) -0.2818(4) -0.0319(2) 0.0353(16) Uani 1 1 d .
H24 H 0.1818 -0.3060 -0.0283 0.042 Uiso 1 1 calc R
C49 C -0.0463(4) -0.2779(4) -0.32266(18) 0.0313(15) Uani 1 1 d .
C28 C 0.0524(5) -0.1957(4) -0.0104(2) 0.0321(15) Uani 1 1 d .
H28 H 0.0519 -0.1618 0.0079 0.039 Uiso 1 1 calc R
C78 C 0.3143(5) -0.3946(4) -0.0453(2) 0.0352(16) Uani 1 1 d .
C76 C 0.4621(5) -0.3475(4) -0.0116(2) 0.0345(16) Uani 1 1 d .
C54 C 0.1890(5) -0.3189(4) -0.2546(2) 0.0395(18) Uani 1 1 d .
H54 H 0.2336 -0.3512 -0.2524 0.047 Uiso 1 1 calc R
C11 C 0.1766(6) 0.0314(5) 0.1405(3) 0.050(2) Uani 1 1 d .
C32 C -0.1021(5) -0.2804(4) -0.1413(2) 0.0386(17) Uani 1 1 d .
H32 H -0.0472 -0.2752 -0.1424 0.046 Uiso 1 1 calc R
C31 C -0.2500(5) -0.2982(5) -0.1714(2) 0.0439(19) Uani 1 1 d .
H31 H -0.3002 -0.3058 -0.1945 0.053 Uiso 1 1 calc R
C20 C 0.3703(5) -0.1903(4) 0.0635(2) 0.0342(16) Uani 1 1 d .
C12 C 0.1123(5) -0.0260(4) 0.1165(2) 0.0359(16) Uani 1 1 d .
C67 C 0.6026(6) -0.1319(5) -0.1119(2) 0.053(2) Uani 1 1 d .
H67 H 0.5979 -0.0850 -0.1042 0.063 Uiso 1 1 calc R
C51 C 0.0560(5) -0.2209(4) -0.2616(2) 0.0369(17) Uani 1 1 d .
H51 H 0.0118 -0.1878 -0.2641 0.044 Uiso 1 1 calc R
C58 C 0.3703(5) -0.2817(4) -0.1857(2) 0.0410(18) Uani 1 1 d .
H58 H 0.3787 -0.2872 -0.2088 0.049 Uiso 1 1 calc R
C23 C 0.1311(4) -0.2284(4) -0.00556(18) 0.0294(15) Uani 1 1 d .
C52 C 0.1380(5) -0.2177(4) -0.2297(2) 0.0362(17) Uani 1 1 d .
H52 H 0.1488 -0.1819 -0.2108 0.043 Uiso 1 1 calc R
C75 C 0.5570(5) -0.3576(5) 0.0183(3) 0.049(2) Uani 1 1 d .
C59 C 0.4272(5) -0.2767(4) -0.1197(2) 0.0354(16) Uani 1 1 d .
H59 H 0.4763 -0.2808 -0.0958 0.042 Uiso 1 1 calc R
C19 C 0.4026(5) -0.2571(5) 0.0884(2) 0.050(2) Uani 1 1 d .
H19A H 0.4182 -0.2931 0.0739 0.076 Uiso 1 1 calc R
H19B H 0.3564 -0.2752 0.0953 0.076 Uiso 1 1 calc R
H19C H 0.4537 -0.2455 0.1119 0.076 Uiso 1 1 calc R
C50 C 0.0410(5) -0.2740(4) -0.28977(19) 0.0339(16) Uani 1 1 d .
C70 C 0.1084(6) -0.1237(4) -0.1206(3) 0.048(2) Uani 1 1 d .
C30 C -0.1891(5) -0.2850(4) -0.1051(2) 0.0392(18) Uani 1 1 d .
H30 H -0.1947 -0.2823 -0.0813 0.047 Uiso 1 1 calc R
C26 C -0.0258(5) -0.2639(4) -0.06910(19) 0.0331(16) Uani 1 1 d .
C16 C 0.3446(5) -0.1393(5) 0.1223(2) 0.046(2) Uani 1 1 d .
H16A H 0.3343 -0.1863 0.1303 0.069 Uiso 1 1 calc R
H16B H 0.3102 -0.1045 0.1291 0.069 Uiso 1 1 calc R
H16C H 0.4064 -0.1276 0.1355 0.069 Uiso 1 1 calc R
C29 C -0.1065(5) -0.2774(4) -0.1051(2) 0.0356(16) Uani 1 1 d .
C79 C 0.2536(5) -0.4597(4) -0.0529(3) 0.046(2) Uani 1 1 d .
C66 C 0.6345(5) -0.1845(4) -0.0840(2) 0.0395(18) Uani 1 1 d .
C45 C -0.1974(5) -0.2537(4) -0.3616(2) 0.0367(17) Uani 1 1 d .
C41 C -0.1522(6) -0.4226(4) -0.2558(2) 0.047(2) Uani 1 1 d .
C2 C 0.0957(6) -0.3537(4) 0.1508(2) 0.0450(19) Uani 1 1 d .
C14 C -0.0182(5) -0.0507(4) 0.0567(2) 0.0354(16) Uani 1 1 d .
C72 C 0.2682(6) -0.0866(4) -0.0886(3) 0.060(3) Uani 1 1 d .
H72 H 0.2491 -0.0405 -0.0979 0.071 Uiso 1 1 calc R
C4 C 0.2334(6) -0.2884(5) 0.1750(2) 0.050(2) Uani 1 1 d .
C77 C 0.4016(5) -0.4017(4) -0.0169(2) 0.0404(18) Uani 1 1 d .
H77 H 0.4185 -0.4431 -0.0016 0.048 Uiso 1 1 calc R
C42 C -0.2021(8) -0.4886(5) -0.2787(3) 0.073(3) Uani 1 1 d .
C39 C -0.0148(5) -0.3750(4) -0.2069(2) 0.0404(18) Uani 1 1 d .
C18 C 0.3175(5) -0.1386(4) 0.0783(2) 0.0347(16) Uani 1 1 d .
C53 C 0.2038(5) -0.2676(4) -0.22570(19) 0.0352(16) Uani 1 1 d .
C34 C -0.3071(6) -0.1843(5) -0.2654(2) 0.050(2) Uani 1 1 d .
C37 C -0.1126(7) -0.0565(5) -0.2328(3) 0.058(2) Uani 1 1 d .
C9 C 0.1336(6) -0.3548(4) 0.0649(2) 0.0447(19) Uani 1 1 d .
C21 C 0.4424(5) -0.1563(5) 0.0546(2) 0.047(2) Uani 1 1 d .
H21A H 0.4183 -0.1167 0.0369 0.070 Uiso 1 1 calc R
H21B H 0.4665 -0.1913 0.0427 0.070 Uiso 1 1 calc R
H21C H 0.4884 -0.1392 0.0786 0.070 Uiso 1 1 calc R
C15 C -0.1002(6) -0.0215(4) 0.0231(2) 0.046(2) Uani 1 1 d .
C17 C 0.3140(5) -0.0625(4) 0.0635(2) 0.0448(19) Uani 1 1 d .
H17A H 0.2689 -0.0361 0.0679 0.067 Uiso 1 1 calc R
H17B H 0.3003 -0.0634 0.0359 0.067 Uiso 1 1 calc R
H17C H 0.3704 -0.0397 0.0773 0.067 Uiso 1 1 calc R
C65 C 0.6714(6) -0.1636(5) -0.0406(2) 0.048(2) Uani 1 1 d .
C1 C 0.0430(6) -0.4227(5) 0.1519(3) 0.052(2) Uani 1 1 d .
C38 C 0.0763(5) -0.3921(4) -0.1781(2) 0.0419(18) Uani 1 1 d .
C35 C -0.2574(6) -0.1229(5) -0.2573(2) 0.050(2) Uani 1 1 d .
H35 H -0.2851 -0.0788 -0.2658 0.060 Uiso 1 1 calc R
C10 C 0.2102(7) -0.4046(5) 0.0673(3) 0.058(2) Uani 1 1 d .
C6 C -0.1170(8) -0.3628(6) 0.0130(3) 0.072(3) Uani 1 1 d .
C56 C 0.2853(5) -0.2689(4) -0.1887(2) 0.0340(16) Uani 1 1 d .
C73 C 0.3578(5) -0.0978(4) -0.0675(3) 0.048(2) Uani 1 1 d .
C7 C -0.0240(6) -0.3344(5) 0.0366(2) 0.050(2) Uani 1 1 d .
C3 C 0.1843(6) -0.3497(5) 0.1736(3) 0.058(2) Uani 1 1 d .
H3 H 0.2128 -0.3893 0.1888 0.069 Uiso 1 1 calc R
C61 C 0.5598(6) -0.4407(5) -0.1274(3) 0.055(2) Uani 1 1 d .
C33 C -0.4078(6) -0.1804(6) -0.2859(3) 0.061(3) Uani 1 1 d .
C60 C 0.5435(10) -0.4938(6) -0.0993(4) 0.082(4) Uani 1 1 d .
C69 C 0.5456(9) -0.0857(6) -0.1804(3) 0.089(4) Uani 1 1 d .
C62 C 0.5289(10) -0.4584(6) -0.1664(3) 0.092(4) Uani 1 1 d .
H62 H 0.5047 -0.5038 -0.1745 0.110 Uiso 1 1 calc R
C63 C 0.5325(8) -0.4104(6) -0.1942(3) 0.074(3) Uani 1 1 d .
C5 C 0.3337(7) -0.2917(6) 0.2011(3) 0.066(3) Uani 1 1 d .
C47 C -0.1639(5) -0.3090(4) -0.3829(2) 0.0348(16) Uani 1 1 d .
C48 C -0.1839(5) -0.2914(5) -0.4250(2) 0.052(2) Uani 1 1 d .
H48A H -0.1574 -0.2461 -0.4262 0.078 Uiso 1 1 calc R
H48B H -0.2469 -0.2885 -0.4397 0.078 Uiso 1 1 calc R
H48C H -0.1601 -0.3283 -0.4359 0.078 Uiso 1 1 calc R
C57 C 0.2799(5) -0.2579(4) -0.15299(19) 0.0328(16) Uani 1 1 d .
H57 H 0.2247 -0.2476 -0.1531 0.039 Uiso 1 1 calc R
C44 C -0.2006(6) -0.1773(5) -0.3762(2) 0.051(2) Uani 1 1 d .
H44A H -0.2091 -0.1447 -0.3580 0.077 Uiso 1 1 calc R
H44B H -0.2489 -0.1726 -0.4015 0.077 Uiso 1 1 calc R
H44C H -0.1459 -0.1663 -0.3782 0.077 Uiso 1 1 calc R
C8 C 0.0473(6) -0.3774(4) 0.0431(3) 0.053(2) Uani 1 1 d .
H8 H 0.0378 -0.4236 0.0326 0.064 Uiso 1 1 calc R
C43 C -0.2848(5) -0.2731(5) -0.3591(2) 0.051(2) Uani 1 1 d .
H43A H -0.2780 -0.3174 -0.3450 0.077 Uiso 1 1 calc R
H43B H -0.3304 -0.2784 -0.3851 0.077 Uiso 1 1 calc R
H43C H -0.3011 -0.2355 -0.3456 0.077 Uiso 1 1 calc R
C40 C -0.0625(6) -0.4304(4) -0.2312(3) 0.052(2) Uani 1 1 d .
H40 H -0.0342 -0.4737 -0.2310 0.063 Uiso 1 1 calc R
C46 C -0.1877(6) -0.3856(5) -0.3781(3) 0.058(2) Uani 1 1 d .
H46A H -0.1514 -0.4179 -0.3852 0.087 Uiso 1 1 calc R
H46B H -0.2490 -0.3940 -0.3947 0.087 Uiso 1 1 calc R
H46C H -0.1779 -0.3938 -0.3512 0.087 Uiso 1 1 calc R
C74 C 0.4204(7) -0.0351(6) -0.0627(4) 0.080(4) Uani 1 1 d .
C68 C 0.5767(6) -0.1473(5) -0.1520(2) 0.050(2) Uani 1 1 d .
C64 C 0.4950(15) -0.4343(8) -0.2374(5) 0.119(5) Uani 1 1 d U

loop_
_atom_site_aniso_label
_atom_site_aniso_U_11
_atom_site_aniso_U_22
_atom_site_aniso_U_33
_atom_site_aniso_U_23
_atom_site_aniso_U_13
_atom_site_aniso_U_12
Gd1 0.0291(2) 0.0328(2) 0.02319(18) 0.00021(13) 0.00921(14) -0.00209(14)
Cu1 0.0338(5) 0.0508(6) 0.0285(5) -0.0042(4) 0.0108(4) -0.0070(4)
Cu2 0.0269(4) 0.0343(5) 0.0263(4) 0.0004(3) 0.0066(3) 0.0017(3)
Cu3 0.0341(5) 0.0528(6) 0.0324(5) 0.0057(4) 0.0135(4) 0.0132(4)
F1 0.047(3) 0.070(4) 0.106(5) 0.034(3) 0.038(3) 0.020(3)
F2 0.050(3) 0.090(4) 0.061(3) -0.017(3) -0.006(3) 0.025(3)
F3 0.042(3) 0.041(3) 0.094(4) 0.018(3) 0.016(3) 0.016(2)
F4 0.057(4) 0.040(4) 0.272(12) -0.014(5) 0.003(5) -0.003(3)
F5 0.238(14) 0.223(13) 0.182(11) 0.002(9) 0.084(11) -0.176(12)
F6 0.047(4) 0.051(4) 0.268(11) 0.002(5) 0.001(5) -0.009(3)
F7 0.059(4) 0.079(4) 0.080(4) -0.024(3) -0.034(3) 0.019(3)
F8 0.031(3) 0.090(4) 0.121(5) 0.039(4) 0.029(3) 0.015(3)
F9 0.037(3) 0.067(3) 0.088(4) 0.038(3) 0.000(3) 0.010(2)
F10 0.065(4) 0.057(3) 0.096(4) -0.033(3) 0.027(3) -0.017(3)
F11 0.045(3) 0.050(3) 0.107(5) 0.033(3) 0.009(3) -0.010(2)
F12 0.030(3) 0.045(3) 0.110(4) 0.010(3) 0.023(3) 0.001(2)
F13 0.066(4) 0.072(4) 0.062(3) 0.005(3) 0.031(3) 0.018(3)
F14 0.095(5) 0.078(4) 0.060(4) 0.017(3) 0.028(3) 0.042(3)
F15 0.088(5) 0.045(3) 0.211(9) -0.043(4) 0.071(5) -0.006(3)
F16 0.076(5) 0.130(6) 0.086(5) 0.021(5) -0.018(4) -0.043(4)
F17 0.141(8) 0.241(12) 0.102(6) 0.034(7) 0.006(6) -0.138(8)
F18 0.126(6) 0.166(7) 0.240(8) -0.149(7) 0.019(6) -0.020(5)
F19 0.083(4) 0.140(6) 0.040(3) 0.030(3) 0.015(3) 0.046(4)
F20 0.031(3) 0.085(4) 0.068(3) 0.012(3) 0.012(2) 0.008(3)
F21 0.072(4) 0.052(4) 0.163(7) 0.046(4) -0.042(4) -0.009(3)
F22 0.068(4) 0.043(3) 0.088(4) -0.025(3) 0.020(3) 0.002(3)
F23 0.064(3) 0.059(3) 0.054(3) -0.020(3) 0.002(3) -0.009(3)
F24 0.067(4) 0.090(4) 0.103(5) -0.041(4) 0.050(4) -0.045(3)
F25 0.046(3) 0.146(7) 0.068(4) -0.008(4) -0.009(3) 0.000(4)
F26 0.073(5) 0.208(9) 0.123(6) 0.122(7) -0.030(4) -0.016(5)
F27 0.039(3) 0.189(8) 0.079(4) -0.019(5) 0.011(3) 0.026(4)
F28 0.113(5) 0.053(3) 0.072(4) -0.002(3) 0.037(4) -0.030(3)
F29 0.092(5) 0.053(3) 0.129(6) 0.040(4) 0.052(4) 0.017(3)
F30 0.091(4) 0.065(4) 0.078(4) -0.001(3) 0.051(3) -0.021(3)
F31 0.063(4) 0.059(3) 0.097(5) 0.003(3) 0.001(3) -0.009(3)
F32 0.188(9) 0.052(4) 0.227(10) 0.003(5) 0.173(8) -0.010(4)
F33 0.084(4) 0.042(3) 0.094(4) 0.008(3) 0.016(3) 0.006(3)
F34 0.054(4) 0.236(10) 0.057(4) -0.064(5) -0.017(3) 0.038(5)
F35 0.055(4) 0.104(5) 0.131(6) 0.025(5) 0.015(4) 0.031(4)
F36 0.047(3) 0.151(7) 0.072(4) 0.010(4) 0.018(3) 0.010(4)
F37 0.070(5) 0.148(7) 0.113(6) -0.021(5) -0.025(4) 0.043(5)
F38 0.044(4) 0.241(11) 0.116(6) 0.044(7) 0.031(4) 0.010(5)
F39 0.064(5) 0.166(8) 0.254(11) 0.168(8) -0.074(6) -0.059(5)
F40 0.133(6) 0.065(4) 0.072(4) -0.017(3) -0.005(4) -0.035(4)
F41 0.115(7) 0.096(6) 0.273(13) -0.122(8) 0.033(8) -0.007(5)
F42 0.268(13) 0.157(8) 0.088(5) -0.016(5) 0.056(7) -0.162(9)
F43 0.233(11) 0.104(6) 0.065(4) 0.021(4) 0.055(6) -0.051(6)
F44 0.137(6) 0.048(3) 0.079(4) 0.011(3) -0.017(4) -0.018(4)
F45 0.128(7) 0.072(4) 0.119(6) 0.033(4) -0.070(5) -0.021(4)
F46 0.055(3) 0.105(5) 0.049(3) -0.029(3) -0.014(3) 0.008(3)
F47 0.122(5) 0.091(4) 0.045(3) -0.017(3) 0.043(3) -0.049(4)
F48 0.074(4) 0.053(3) 0.048(3) -0.016(2) 0.015(3) -0.006(3)
F49 0.141(7) 0.073(4) 0.084(5) 0.030(4) 0.037(5) 0.029(4)
F50 0.136(7) 0.093(5) 0.167(8) 0.052(5) 0.109(7) 0.017(5)
F51 0.258(12) 0.054(4) 0.110(6) -0.001(4) 0.060(7) -0.039(6)
F52 0.247(15) 0.233(14) 0.138(9) -0.126(10) 0.073(9) -0.030(11)
F53 0.141(10) 0.57(3) 0.085(7) -0.142(13) 0.009(7) -0.085(15)
F54 0.46(3) 0.189(12) 0.080(6) -0.061(7) 0.130(11) -0.059(14)
O1 0.032(3) 0.034(3) 0.035(3) 0.002(2) 0.010(2) 0.001(2)
O2 0.038(3) 0.038(3) 0.040(3) -0.001(2) 0.005(2) 0.002(2)
O3 0.028(3) 0.040(3) 0.029(2) -0.001(2) 0.010(2) -0.001(2)
O4 0.029(3) 0.032(3) 0.034(3) 0.001(2) 0.009(2) 0.000(2)
O5 0.025(3) 0.061(3) 0.030(3) -0.010(2) 0.011(2) 0.004(2)
O6 0.033(3) 0.038(3) 0.029(2) 0.001(2) 0.017(2) 0.003(2)
O7 0.045(3) 0.030(3) 0.040(3) -0.001(2) 0.021(2) 0.003(2)
O8 0.040(3) 0.041(3) 0.037(3) -0.003(2) 0.011(2) -0.007(2)
O9 0.031(3) 0.054(3) 0.026(3) 0.005(2) 0.001(2) 0.001(2)
O10 0.042(3) 0.040(3) 0.035(3) 0.007(2) 0.017(2) -0.002(2)
O11 0.033(3) 0.035(3) 0.025(2) 0.0047(19) 0.013(2) -0.002(2)
O12 0.035(3) 0.040(3) 0.030(3) -0.011(2) 0.011(2) -0.006(2)
O13 0.024(2) 0.043(3) 0.031(2) -0.006(2) 0.012(2) 0.003(2)
O14 0.042(3) 0.069(4) 0.025(3) -0.001(2) 0.016(2) 0.013(3)
O15 0.035(3) 0.048(3) 0.036(3) -0.006(2) 0.015(2) 0.002(2)
O16 0.048(3) 0.043(3) 0.045(3) -0.012(2) 0.011(3) -0.004(3)
O17 0.043(3) 0.043(3) 0.031(3) 0.001(2) 0.012(2) 0.012(2)
O18 0.039(3) 0.054(3) 0.035(3) -0.001(2) 0.013(2) 0.003(3)
O19 0.042(3) 0.066(4) 0.033(3) -0.014(3) 0.011(2) -0.008(3)
O20 0.039(3) 0.049(3) 0.040(3) 0.001(2) 0.013(2) 0.004(3)
O21 0.049(3) 0.058(4) 0.027(3) 0.001(2) 0.006(2) -0.013(3)
O22 0.043(3) 0.049(3) 0.031(3) -0.003(2) 0.012(2) -0.002(2)
N1 0.024(3) 0.042(3) 0.022(3) -0.003(2) 0.005(2) 0.001(2)
N2 0.024(3) 0.036(3) 0.024(3) -0.001(2) 0.009(2) -0.002(2)
N6 0.030(3) 0.037(3) 0.028(3) -0.002(2) 0.008(3) 0.003(3)
N5 0.036(3) 0.048(4) 0.022(3) -0.003(3) 0.010(3) 0.009(3)
N7 0.034(3) 0.038(3) 0.022(3) 0.001(2) 0.008(2) 0.004(3)
N8 0.032(3) 0.060(4) 0.027(3) 0.002(3) 0.010(3) -0.003(3)
N3 0.030(3) 0.066(5) 0.032(3) -0.005(3) 0.010(3) -0.005(3)
N4 0.028(3) 0.052(4) 0.031(3) -0.004(3) 0.007(3) -0.008(3)
C36 0.049(5) 0.046(4) 0.023(3) -0.006(3) 0.020(3) 0.006(4)
C22 0.030(4) 0.033(4) 0.026(3) 0.001(3) 0.011(3) 0.001(3)
C25 0.033(4) 0.042(4) 0.029(4) -0.008(3) 0.010(3) -0.002(3)
C55 0.037(4) 0.047(4) 0.021(3) -0.004(3) 0.004(3) 0.004(3)
C71 0.033(4) 0.038(4) 0.039(4) 0.002(3) 0.010(3) 0.008(3)
C27 0.024(4) 0.048(4) 0.027(4) 0.001(3) 0.007(3) 0.004(3)
C13 0.036(4) 0.036(4) 0.048(5) -0.003(3) 0.012(4) -0.004(3)
C24 0.032(4) 0.045(4) 0.031(4) -0.004(3) 0.014(3) 0.000(3)
C49 0.025(4) 0.045(4) 0.020(3) -0.001(3) 0.006(3) 0.005(3)
C28 0.029(4) 0.041(4) 0.026(3) 0.001(3) 0.011(3) 0.001(3)
C78 0.034(4) 0.034(4) 0.042(4) -0.004(3) 0.020(3) 0.003(3)
C76 0.032(4) 0.037(4) 0.034(4) 0.001(3) 0.013(3) 0.008(3)
C54 0.037(4) 0.052(5) 0.023(4) -0.002(3) 0.006(3) 0.009(3)
C11 0.045(5) 0.053(5) 0.055(5) -0.013(4) 0.024(4) -0.005(4)
C32 0.036(4) 0.051(5) 0.024(4) -0.004(3) 0.006(3) -0.005(3)
C31 0.029(4) 0.068(5) 0.031(4) -0.006(4) 0.008(3) -0.011(4)
C20 0.026(4) 0.042(4) 0.031(4) -0.006(3) 0.007(3) 0.000(3)
C12 0.034(4) 0.043(4) 0.037(4) -0.005(3) 0.021(3) 0.000(3)
C67 0.057(6) 0.051(5) 0.040(5) 0.000(4) 0.010(4) -0.014(4)
C51 0.033(4) 0.050(4) 0.025(4) -0.001(3) 0.009(3) 0.007(3)
C58 0.038(4) 0.054(5) 0.028(4) 0.003(3) 0.011(3) 0.007(4)
C23 0.023(3) 0.039(4) 0.022(3) 0.003(3) 0.006(3) 0.000(3)
C52 0.035(4) 0.045(4) 0.025(3) -0.001(3) 0.008(3) 0.008(3)
C75 0.031(4) 0.047(5) 0.054(5) 0.007(4) 0.003(4) 0.008(4)
C59 0.027(4) 0.044(4) 0.029(4) 0.005(3) 0.006(3) -0.002(3)
C19 0.040(5) 0.056(5) 0.041(5) 0.002(4) 0.002(4) 0.009(4)
C50 0.034(4) 0.045(4) 0.020(3) -0.003(3) 0.007(3) 0.003(3)
C70 0.043(5) 0.044(5) 0.055(5) 0.005(4) 0.017(4) 0.007(4)
C30 0.031(4) 0.059(5) 0.022(3) -0.004(3) 0.005(3) -0.002(3)
C26 0.029(4) 0.044(4) 0.022(3) -0.001(3) 0.006(3) -0.011(3)
C16 0.039(4) 0.068(6) 0.030(4) -0.011(4) 0.012(3) -0.006(4)
C29 0.027(4) 0.046(4) 0.028(4) -0.005(3) 0.006(3) -0.002(3)
C79 0.038(5) 0.031(4) 0.063(5) 0.005(4) 0.014(4) 0.003(3)
C66 0.035(4) 0.050(5) 0.032(4) -0.008(3) 0.012(3) -0.014(3)
C45 0.025(4) 0.056(5) 0.028(4) -0.005(3) 0.009(3) 0.001(3)
C41 0.054(5) 0.029(4) 0.050(5) 0.005(3) 0.012(4) 0.003(4)
C2 0.049(5) 0.045(5) 0.044(4) 0.011(4) 0.021(4) -0.001(4)
C14 0.029(4) 0.041(4) 0.035(4) 0.005(3) 0.012(3) -0.002(3)
C72 0.044(5) 0.032(4) 0.093(7) 0.004(4) 0.017(5) -0.002(4)
C4 0.039(5) 0.070(6) 0.032(4) 0.016(4) 0.005(4) 0.005(4)
C77 0.028(4) 0.039(4) 0.051(5) 0.008(3) 0.013(3) 0.004(3)
C42 0.082(8) 0.044(5) 0.068(7) 0.006(5) 0.004(6) -0.013(5)
C39 0.047(5) 0.039(4) 0.043(4) 0.005(3) 0.026(4) 0.002(4)
C18 0.027(4) 0.044(4) 0.027(4) -0.004(3) 0.004(3) -0.002(3)
C53 0.034(4) 0.042(4) 0.022(3) 0.000(3) 0.004(3) 0.001(3)
C34 0.043(5) 0.077(6) 0.029(4) -0.002(4) 0.012(4) 0.013(5)
C37 0.056(6) 0.040(5) 0.080(7) 0.007(5) 0.030(5) 0.007(4)
C9 0.052(5) 0.032(4) 0.056(5) -0.001(4) 0.029(4) 0.003(4)
C21 0.029(4) 0.060(5) 0.055(5) -0.012(4) 0.020(4) -0.006(4)
C15 0.044(5) 0.039(4) 0.043(5) 0.011(4) 0.004(4) 0.005(4)
C17 0.038(4) 0.037(4) 0.056(5) -0.002(4) 0.016(4) 0.001(3)
C65 0.047(5) 0.053(5) 0.040(4) -0.008(4) 0.013(4) -0.013(4)
C1 0.058(6) 0.048(5) 0.055(5) 0.018(4) 0.030(5) 0.007(4)
C38 0.033(4) 0.043(4) 0.052(5) 0.006(4) 0.019(4) -0.001(3)
C35 0.057(6) 0.048(5) 0.040(4) 0.003(4) 0.015(4) 0.014(4)
C10 0.070(7) 0.036(5) 0.069(6) -0.009(4) 0.029(5) 0.002(4)
C6 0.085(8) 0.066(7) 0.050(6) -0.016(5) 0.011(6) -0.031(6)
C56 0.031(4) 0.039(4) 0.027(4) 0.004(3) 0.007(3) 0.001(3)
C73 0.040(5) 0.036(4) 0.056(5) 0.001(4) 0.009(4) -0.005(4)
C7 0.053(5) 0.046(5) 0.042(5) -0.008(4) 0.010(4) -0.020(4)
C3 0.046(5) 0.068(6) 0.047(5) 0.024(4) 0.006(4) 0.011(4)
C61 0.059(6) 0.045(5) 0.056(5) -0.004(4) 0.018(5) -0.001(4)
C33 0.049(6) 0.080(7) 0.043(5) 0.002(5) 0.007(4) 0.026(5)
C60 0.124(11) 0.046(6) 0.077(8) 0.006(5) 0.044(8) -0.007(6)
C69 0.119(10) 0.066(7) 0.035(5) 0.013(5) -0.015(6) -0.030(7)
C62 0.154(13) 0.048(6) 0.065(7) -0.020(5) 0.036(8) -0.030(7)
C63 0.093(8) 0.060(6) 0.056(6) -0.023(5) 0.019(6) -0.017(6)
C5 0.052(6) 0.093(8) 0.040(5) 0.009(5) 0.005(5) -0.002(6)
C47 0.025(4) 0.050(4) 0.027(4) -0.008(3) 0.007(3) 0.001(3)
C48 0.032(4) 0.090(7) 0.029(4) -0.007(4) 0.009(3) 0.017(4)
C57 0.026(4) 0.042(4) 0.027(4) 0.000(3) 0.007(3) -0.001(3)
C44 0.054(5) 0.052(5) 0.038(4) 0.000(4) 0.008(4) 0.008(4)
C8 0.063(6) 0.035(4) 0.063(6) -0.013(4) 0.026(5) -0.003(4)
C43 0.034(4) 0.080(6) 0.040(4) -0.007(4) 0.015(4) 0.004(4)
C40 0.050(5) 0.034(4) 0.059(5) 0.003(4) 0.009(4) 0.009(4)
C46 0.039(5) 0.056(5) 0.074(6) -0.018(5) 0.019(4) -0.007(4)
C74 0.042(6) 0.052(6) 0.114(10) 0.012(6) 0.001(6) -0.011(5)
C68 0.048(5) 0.056(5) 0.039(4) 0.019(4) 0.011(4) -0.012(4)
C64 0.189(16) 0.076(9) 0.084(10) -0.036(8) 0.049(12) -0.038(11)

loop_
_atom_type_symbol
_atom_type_description
_atom_type_scat_dispersion_real
_atom_type_scat_dispersion_imag
_atom_type_scat_source
C C 0.0033 0.0016 'International Tables Vol C Tables 4.2.6.8 and 6.1.1.4'
H H 0.0000 0.0000 'International Tables Vol C Tables 4.2.6.8 and 6.1.1.4'
Cu Cu 0.3201 1.2651 'International Tables Vol C Tables 4.2.6.8 and 6.1.1.4'
F F 0.0171 0.0103 'International Tables Vol C Tables 4.2.6.8 and 6.1.1.4'
Gd Gd -0.1653 3.9035 'International Tables Vol C Tables 4.2.6.8 and 6.1.1.4'
N N 0.0061 0.0033 'International Tables Vol C Tables 4.2.6.8 and 6.1.1.4'
O O 0.0106 0.0060 'International Tables Vol C Tables 4.2.6.8 and 6.1.1.4'

loop_
_geom_angle_atom_site_label_1
_geom_angle_atom_site_label_2
_geom_angle_atom_site_label_3
_geom_angle
_geom_angle_site_symmetry_1
_geom_angle_site_symmetry_3
O9 Gd1 O13 98.06(17) . 4_556
O9 Gd1 O11 150.43(17) . .
O13 Gd1 O11 74.88(16) 4_556 .
O9 Gd1 O6 94.10(17) . .
O13 Gd1 O6 137.00(16) 4_556 .
O11 Gd1 O6 74.40(16) . .
O9 Gd1 O8 134.85(18) . .
O13 Gd1 O8 96.85(18) 4_556 .
O11 Gd1 O8 74.72(17) . .
O6 Gd1 O8 103.23(17) . .
O9 Gd1 O10 72.46(18) . .
O13 Gd1 O10 72.29(17) 4_556 .
O11 Gd1 O10 129.25(17) . .
O6 Gd1 O10 150.23(17) . .
O8 Gd1 O10 72.05(18) . .
O9 Gd1 O7 73.52(18) . .
O13 Gd1 O7 150.10(17) 4_556 .
O11 Gd1 O7 125.92(16) . .
O6 Gd1 O7 72.85(17) . .
O8 Gd1 O7 72.47(18) . .
O10 Gd1 O7 77.83(18) . .
O9 Gd1 O12 77.10(18) . .
O13 Gd1 O12 72.07(17) 4_556 .
O11 Gd1 O12 73.40(16) . .
O6 Gd1 O12 70.80(16) . .
O8 Gd1 O12 147.98(17) . .
O10 Gd1 O12 128.48(17) . .
O7 Gd1 O12 130.73(17) . .
O19 Cu1 O22 177.9(2) . .
O19 Cu1 O20 93.1(2) . .
O22 Cu1 O20 85.4(2) . .
O19 Cu1 O21 89.8(2) . .
O22 Cu1 O21 92.0(2) . .
O20 Cu1 O21 167.7(2) . .
O19 Cu1 N3 88.6(2) . 1_655
O22 Cu1 N3 90.4(2) . 1_655
O20 Cu1 N3 103.3(2) . 1_655
O21 Cu1 N3 88.6(3) . 1_655
O19 Cu1 N8 86.8(2) . .
O22 Cu1 N8 94.4(2) . .
O20 Cu1 N8 85.5(2) . .
O21 Cu1 N8 82.7(2) . .
N3 Cu1 N8 170.3(2) 1_655 .
O3 Cu2 O1 172.5(2) . .
O3 Cu2 O4 92.3(2) . .
O1 Cu2 O4 88.4(2) . .
O3 Cu2 O2 86.9(2) . .
O1 Cu2 O2 92.0(2) . .
O4 Cu2 O2 177.1(2) . .
O3 Cu2 N7 96.3(2) . .
O1 Cu2 N7 91.2(2) . .
O4 Cu2 N7 92.3(2) . .
O2 Cu2 N7 90.6(2) . .
O3 Cu2 O5 84.01(18) . .
O1 Cu2 O5 88.69(19) . .
O4 Cu2 O5 81.02(19) . .
O2 Cu2 O5 96.1(2) . .
N7 Cu2 O5 173.4(2) . .
O18 Cu3 O16 87.5(2) . .
O18 Cu3 O15 175.8(2) . .
O16 Cu3 O15 92.7(2) . .
O18 Cu3 O17 91.7(2) . .
O16 Cu3 O17 162.9(2) . .
O15 Cu3 O17 89.3(2) . .
O18 Cu3 N4 89.5(2) . .
O16 Cu3 N4 105.6(2) . .
O15 Cu3 N4 86.4(2) . .
O17 Cu3 N4 91.4(2) . .
O18 Cu3 O14 90.7(2) . .
O16 Cu3 O14 90.6(2) . .
O15 Cu3 O14 93.5(2) . .
O17 Cu3 O14 72.4(2) . .
N4 Cu3 O14 163.8(2) . .
C71 O1 Cu2 125.4(5) . .
C73 O2 Cu2 125.2(5) . .
C76 O3 Cu2 123.8(5) . .
C78 O4 Cu2 124.1(5) . .
N1 O5 Cu2 149.5(5) . .
N2 O6 Gd1 135.9(4) . .
C9 O7 Gd1 133.2(5) . .
C7 O8 Gd1 131.5(5) . .
C4 O9 Gd1 132.5(5) . .
C2 O10 Gd1 131.4(5) . .
C14 O11 Gd1 134.2(4) . .
C12 O12 Gd1 133.1(5) . .
N6 O13 Gd1 137.5(4) . 4
N5 O14 Cu3 137.7(5) . .
C39 O15 Cu3 124.3(5) . .
C41 O16 Cu3 125.4(5) . .
C36 O17 Cu3 122.8(5) . .
C34 O18 Cu3 125.7(6) . .
C63 O19 Cu1 123.7(6) . .
C61 O20 Cu1 122.7(6) . .
C68 O21 Cu1 124.1(5) . .
C66 O22 Cu1 124.7(5) . .
O5 N1 C22 125.9(6) . .
O5 N1 C20 120.5(6) . .
C22 N1 C20 112.9(6) . .
O6 N2 C22 126.5(6) . .
O6 N2 C18 120.2(5) . .
C22 N2 C18 112.7(6) . .
O13 N6 C49 126.3(6) . .
O13 N6 C47 120.1(5) . .
C49 N6 C47 113.0(6) . .
O14 N5 C49 126.1(6) . .
O14 N5 C45 121.8(6) . .
C49 N5 C45 111.7(5) . .
C59 N7 C57 116.2(6) . .
C59 N7 Cu2 121.6(4) . .
C57 N7 Cu2 122.1(5) . .
C59 N8 C58 117.2(7) . .
C59 N8 Cu1 113.6(5) . .
C58 N8 Cu1 128.8(5) . .
C31 N3 C30 115.9(7) . .
C31 N3 Cu1 120.4(5) . 1_455
C30 N3 Cu1 123.3(5) . 1_455
C31 N4 C32 115.9(7) . .
C31 N4 Cu3 124.2(5) . .
C32 N4 Cu3 119.4(5) . .
O17 C36 C35 129.0(8) . .
O17 C36 C37 112.7(7) . .
C35 C36 C37 118.2(7) . .
N2 C22 N1 107.1(6) . .
N2 C22 C23 126.2(6) . .
N1 C22 C23 126.5(6) . .
C24 C25 C26 121.2(7) . .
C24 C25 H25 119.4 . .
C26 C25 H25 119.4 . .
C54 C55 C50 119.7(7) . .
C54 C55 H55 120.2 . .
C50 C55 H55 120.2 . .
O1 C71 C72 126.1(7) . .
O1 C71 C70 114.2(7) . .
C72 C71 C70 119.6(7) . .
C28 C27 C26 119.7(7) . .
C28 C27 H27 120.1 . .
C26 C27 H27 120.1 . .
C14 C13 C12 122.1(7) . .
C14 C13 H13 119.0 . .
C12 C13 H13 119.0 . .
C25 C24 C23 120.4(7) . .
C25 C24 H24 119.8 . .
C23 C24 H24 119.8 . .
N6 C49 N5 107.4(6) . .
N6 C49 C50 127.4(6) . .
N5 C49 C50 125.2(6) . .
C23 C28 C27 121.0(7) . .
C23 C28 H28 119.5 . .
C27 C28 H28 119.5 . .
O4 C78 C77 128.2(7) . .
O4 C78 C79 114.4(6) . .
C77 C78 C79 117.4(7) . .
O3 C76 C77 129.1(7) . .
O3 C76 C75 111.9(7) . .
C77 C76 C75 119.1(7) . .
C53 C54 C55 120.5(7) . .
C53 C54 H54 119.8 . .
C55 C54 H54 119.8 . .
F22 C11 F23 107.3(7) . .
F22 C11 F24 106.4(8) . .
F23 C11 F24 105.7(7) . .
F22 C11 C12 114.4(7) . .
F23 C11 C12 112.6(7) . .
F24 C11 C12 109.9(7) . .
N4 C32 C29 122.8(7) . .
N4 C32 H32 118.6 . .
C29 C32 H32 118.6 . .
N4 C31 N3 126.5(7) . .
N4 C31 H31 116.8 . .
N3 C31 H31 116.8 . .
C21 C20 N1 109.2(6) . .
C21 C20 C19 111.7(7) . .
N1 C20 C19 106.0(6) . .
C21 C20 C18 115.6(6) . .
N1 C20 C18 99.5(5) . .
C19 C20 C18 113.7(6) . .
O12 C12 C13 127.9(7) . .
O12 C12 C11 115.2(7) . .
C13 C12 C11 116.9(7) . .
C66 C67 C68 121.2(8) . .
C66 C67 H67 119.4 . .
C68 C67 H67 119.4 . .
C50 C51 C52 119.3(7) . .
C50 C51 H51 120.3 . .
C52 C51 H51 120.3 . .
N8 C58 C56 123.4(7) . .
N8 C58 H58 118.3 . .
C56 C58 H58 118.3 . .
C28 C23 C24 118.8(6) . .
C28 C23 C22 121.3(6) . .
C24 C23 C22 119.9(6) . .
C53 C52 C51 120.4(7) . .
C53 C52 H52 119.8 . .
C51 C52 H52 119.8 . .
F7 C75 F8 106.8(8) . .
F7 C75 F9 107.1(7) . .
F8 C75 F9 106.7(7) . .
F7 C75 C76 111.3(7) . .
F8 C75 C76 111.6(7) . .
F9 C75 C76 112.9(7) . .
N8 C59 N7 125.5(6) . .
N8 C59 H59 117.2 . .
N7 C59 H59 117.2 . .
C20 C19 H19A 109.5 . .
C20 C19 H19B 109.5 . .
H19A C19 H19B 109.5 . .
C20 C19 H19C 109.5 . .
H19A C19 H19C 109.5 . .
H19B C19 H19C 109.5 . .
C51 C50 C55 120.4(6) . .
C51 C50 C49 118.7(7) . .
C55 C50 C49 121.0(6) . .
F3 C70 F1 106.9(7) . .
F3 C70 F2 108.2(7) . .
F1 C70 F2 106.6(7) . .
F3 C70 C71 113.7(7) . .
F1 C70 C71 111.0(7) . .
F2 C70 C71 110.1(7) . .
N3 C30 C29 122.7(7) . .
N3 C30 H30 118.7 . .
C29 C30 H30 118.7 . .
C25 C26 C27 118.9(6) . .
C25 C26 C29 120.5(7) . .
C27 C26 C29 120.5(7) . .
C18 C16 H16A 109.5 . .
C18 C16 H16B 109.5 . .
H16A C16 H16B 109.5 . .
C18 C16 H16C 109.5 . .
H16A C16 H16C 109.5 . .
H16B C16 H16C 109.5 . .
C30 C29 C32 116.3(7) . .
C30 C29 C26 123.3(7) . .
C32 C29 C26 120.4(7) . .
F10 C79 F12 107.2(7) . .
F10 C79 F11 107.7(7) . .
F12 C79 F11 107.6(7) . .
F10 C79 C78 110.4(7) . .
F12 C79 C78 111.4(6) . .
F11 C79 C78 112.4(7) . .
O22 C66 C67 128.2(7) . .
O22 C66 C65 112.6(7) . .
C67 C66 C65 119.1(7) . .
N5 C45 C44 105.8(6) . .
N5 C45 C43 109.8(6) . .
C44 C45 C43 110.4(7) . .
N5 C45 C47 100.7(5) . .
C44 C45 C47 114.2(7) . .
C43 C45 C47 115.0(7) . .
O16 C41 C40 127.9(8) . .
O16 C41 C42 114.0(8) . .
C40 C41 C42 118.0(8) . .
O10 C2 C3 127.7(8) . .
O10 C2 C1 112.6(7) . .
C3 C2 C1 119.7(7) . .
O11 C14 C13 128.4(7) . .
O11 C14 C15 112.8(6) . .
C13 C14 C15 118.8(7) . .
C73 C72 C71 123.4(8) . .
C73 C72 H72 118.3 . .
C71 C72 H72 118.3 . .
O9 C4 C3 127.9(8) . .
O9 C4 C5 115.1(8) . .
C3 C4 C5 116.9(8) . .
C76 C77 C78 120.1(7) . .
C76 C77 H77 120.0 . .
C78 C77 H77 120.0 . .
F42 C42 F40 108.4(11) . .
F42 C42 F41 111.0(11) . .
F40 C42 F41 101.5(11) . .
F42 C42 C41 111.4(10) . .
F40 C42 C41 112.2(8) . .
F41 C42 C41 111.9(10) . .
O15 C39 C40 127.5(8) . .
O15 C39 C38 115.6(7) . .
C40 C39 C38 116.9(7) . .
N2 C18 C17 105.9(6) . .
N2 C18 C16 110.1(6) . .
C17 C18 C16 110.8(6) . .
N2 C18 C20 100.9(5) . .
C17 C18 C20 113.3(6) . .
C16 C18 C20 114.9(6) . .
C54 C53 C52 119.7(7) . .
C54 C53 C56 121.2(7) . .
C52 C53 C56 118.8(6) . .
O18 C34 C35 128.5(8) . .
O18 C34 C33 111.1(8) . .
C35 C34 C33 120.4(9) . .
F32 C37 F31 108.3(9) . .
F32 C37 F33 107.7(8) . .
F31 C37 F33 105.7(8) . .
F32 C37 C36 110.5(8) . .
F31 C37 C36 112.0(8) . .
F33 C37 C36 112.5(8) . .
O7 C9 C8 127.2(8) . .
O7 C9 C10 114.3(7) . .
C8 C9 C10 118.4(7) . .
C20 C21 H21A 109.5 . .
C20 C21 H21B 109.5 . .
H21A C21 H21B 109.5 . .
C20 C21 H21C 109.5 . .
H21A C21 H21C 109.5 . .
H21B C21 H21C 109.5 . .
F21 C15 F19 107.7(8) . .
F21 C15 F20 106.9(8) . .
F19 C15 F20 105.5(7) . .
F21 C15 C14 113.7(7) . .
F19 C15 C14 112.3(7) . .
F20 C15 C14 110.2(7) . .
C18 C17 H17A 109.5 . .
C18 C17 H17B 109.5 . .
H17A C17 H17B 109.5 . .
C18 C17 H17C 109.5 . .
H17A C17 H17C 109.5 . .
H17B C17 H17C 109.5 . .
F46 C65 F48 106.9(7) . .
F46 C65 F47 107.3(8) . .
F48 C65 F47 107.5(7) . .
F46 C65 C66 110.5(7) . .
F48 C65 C66 113.5(7) . .
F47 C65 C66 110.8(6) . .
F28 C1 F30 107.9(8) . .
F28 C1 F29 108.4(8) . .
F30 C1 F29 108.5(7) . .
F28 C1 C2 112.5(7) . .
F30 C1 C2 108.2(7) . .
F29 C1 C2 111.2(8) . .
F39 C38 F38 110.8(10) . .
F39 C38 F37 103.1(9) . .
F38 C38 F37 99.0(8) . .
F39 C38 C39 115.3(7) . .
F38 C38 C39 114.5(7) . .
F37 C38 C39 112.4(7) . .
C34 C35 C36 120.8(8) . .
C34 C35 H35 119.6 . .
C36 C35 H35 119.6 . .
F15 C10 F14 107.7(8) . .
F15 C10 F13 108.7(8) . .
F14 C10 F13 106.2(8) . .
F15 C10 C9 113.3(8) . .
F14 C10 C9 110.7(7) . .
F13 C10 C9 109.9(7) . .
F18 C6 F17 105.9(12) . .
F18 C6 F16 108.6(10) . .
F17 C6 F16 101.4(12) . .
F18 C6 C7 113.8(11) . .
F17 C6 C7 112.5(8) . .
F16 C6 C7 113.6(9) . .
C58 C56 C57 114.2(6) . .
C58 C56 C53 125.7(7) . .
C57 C56 C53 120.1(7) . .
O2 C73 C72 127.1(8) . .
O2 C73 C74 114.7(8) . .
C72 C73 C74 118.1(8) . .
O8 C7 C8 128.7(8) . .
O8 C7 C6 111.6(8) . .
C8 C7 C6 119.7(8) . .
C2 C3 C4 122.1(8) . .
C2 C3 H3 119.0 . .
C4 C3 H3 119.0 . .
O20 C61 C62 128.6(9) . .
O20 C61 C60 112.8(8) . .
C62 C61 C60 118.4(9) . .
F34 C33 F35 108.6(8) . .
F34 C33 F36 107.8(10) . .
F35 C33 F36 103.5(8) . .
F34 C33 C34 112.6(8) . .
F35 C33 C34 113.5(9) . .
F36 C33 C34 110.4(7) . .
F50 C60 F51 112.6(12) . .
F50 C60 F49 107.5(10) . .
F51 C60 F49 104.0(10) . .
F50 C60 C61 110.3(9) . .
F51 C60 C61 112.6(10) . .
F49 C60 C61 109.5(11) . .
F44 C69 F45 107.9(12) . .
F44 C69 F43 106.4(10) . .
F45 C69 F43 106.7(10) . .
F44 C69 C68 115.9(8) . .
F45 C69 C68 110.1(9) . .
F43 C69 C68 109.4(11) . .
C61 C62 C63 121.9(9) . .
C61 C62 H62 119.1 . .
C63 C62 H62 119.1 . .
O19 C63 C62 128.5(9) . .
O19 C63 C64 113.0(11) . .
C62 C63 C64 118.3(10) . .
F26 C5 F27 115.9(11) . .
F26 C5 F25 102.5(9) . .
F27 C5 F25 104.6(9) . .
F26 C5 C4 114.0(9) . .
F27 C5 C4 110.1(8) . .
F25 C5 C4 108.7(9) . .
C48 C47 C46 112.0(7) . .
C48 C47 N6 110.5(6) . .
C46 C47 N6 104.3(6) . .
C48 C47 C45 115.0(6) . .
C46 C47 C45 113.9(7) . .
N6 C47 C45 100.0(5) . .
C47 C48 H48A 109.5 . .
C47 C48 H48B 109.5 . .
H48A C48 H48B 109.5 . .
C47 C48 H48C 109.5 . .
H48A C48 H48C 109.5 . .
H48B C48 H48C 109.5 . .
N7 C57 C56 123.4(7) . .
N7 C57 H57 118.3 . .
C56 C57 H57 118.3 . .
C45 C44 H44A 109.5 . .
C45 C44 H44B 109.5 . .
H44A C44 H44B 109.5 . .
C45 C44 H44C 109.5 . .
H44A C44 H44C 109.5 . .
H44B C44 H44C 109.5 . .
C7 C8 C9 122.3(8) . .
C7 C8 H8 118.9 . .
C9 C8 H8 118.9 . .
C45 C43 H43A 109.5 . .
C45 C43 H43B 109.5 . .
H43A C43 H43B 109.5 . .
C45 C43 H43C 109.5 . .
H43A C43 H43C 109.5 . .
H43B C43 H43C 109.5 . .
C39 C40 C41 121.4(8) . .
C39 C40 H40 119.3 . .
C41 C40 H40 119.3 . .
C47 C46 H46A 109.5 . .
C47 C46 H46B 109.5 . .
H46A C46 H46B 109.5 . .
C47 C46 H46C 109.5 . .
H46A C46 H46C 109.5 . .
H46B C46 H46C 109.5 . .
F6 C74 F5 105.5(13) . .
F6 C74 F4 107.9(11) . .
F5 C74 F4 106.4(12) . .
F6 C74 C73 114.5(9) . .
F5 C74 C73 110.2(10) . .
F4 C74 C73 111.9(10) . .
O21 C68 C67 128.6(8) . .
O21 C68 C69 113.9(8) . .
C67 C68 C69 117.5(9) . .
F53 C64 F54 112(2) . .
F53 C64 F52 111.7(16) . .
F54 C64 F52 98.3(19) . .
F53 C64 C63 113.8(17) . .
F54 C64 C63 113.2(13) . .
F52 C64 C63 106.8(15) . .

loop_
_geom_bond_atom_site_label_1
_geom_bond_atom_site_label_2
_geom_bond_distance
_geom_bond_site_symmetry_2
Gd1 O9 2.342(5) .
Gd1 O13 2.345(5) 4_556
Gd1 O11 2.349(5) .
Gd1 O6 2.355(5) .
Gd1 O8 2.359(5) .
Gd1 O10 2.373(5) .
Gd1 O7 2.382(5) .
Gd1 O12 2.392(5) .
Cu1 O19 1.934(5) .
Cu1 O22 1.944(5) .
Cu1 O20 1.950(5) .
Cu1 O21 1.955(6) .
Cu1 N3 2.302(7) 1_655
Cu1 N8 2.448(7) .
Cu2 O3 1.921(5) .
Cu2 O1 1.940(5) .
Cu2 O4 1.941(5) .
Cu2 O2 1.955(5) .
Cu2 N7 2.264(6) .
Cu2 O5 2.449(5) .
Cu3 O18 1.907(5) .
Cu3 O16 1.913(5) .
Cu3 O15 1.947(5) .
Cu3 O17 1.984(5) .
Cu3 N4 2.327(6) .
Cu3 O14 2.527(5) .
F1 C70 1.308(10) .
F2 C70 1.323(10) .
F3 C70 1.307(9) .
F4 C74 1.300(14) .
F5 C74 1.292(17) .
F6 C74 1.245(12) .
F7 C75 1.310(10) .
F8 C75 1.311(10) .
F9 C75 1.335(9) .
F10 C79 1.305(10) .
F11 C79 1.316(9) .
F12 C79 1.312(9) .
F13 C10 1.324(11) .
F14 C10 1.320(11) .
F15 C10 1.287(10) .
F16 C6 1.280(13) .
F17 C6 1.272(14) .
F18 C6 1.234(13) .
F19 C15 1.306(10) .
F20 C15 1.316(10) .
F21 C15 1.302(9) .
F22 C11 1.316(10) .
F23 C11 1.321(10) .
F24 C11 1.323(10) .
F25 C5 1.357(13) .
F26 C5 1.252(11) .
F27 C5 1.267(12) .
F28 C1 1.273(10) .
F29 C1 1.335(10) .
F30 C1 1.330(10) .
F31 C37 1.311(11) .
F32 C37 1.307(11) .
F33 C37 1.333(10) .
F34 C33 1.273(11) .
F35 C33 1.307(11) .
F36 C33 1.338(12) .
F37 C38 1.354(11) .
F38 C38 1.279(10) .
F39 C38 1.214(10) .
F40 C42 1.288(11) .
F41 C42 1.323(15) .
F42 C42 1.247(14) .
F43 C69 1.347(16) .
F44 C69 1.295(13) .
F45 C69 1.298(13) .
F46 C65 1.305(10) .
F47 C65 1.314(10) .
F48 C65 1.311(10) .
F49 C60 1.337(14) .
F50 C60 1.298(14) .
F51 C60 1.307(12) .
F52 C64 1.35(2) .
F53 C64 1.20(2) .
F54 C64 1.247(19) .
O1 C71 1.258(8) .
O2 C73 1.233(9) .
O3 C76 1.250(8) .
O4 C78 1.240(8) .
O5 N1 1.262(7) .
O6 N2 1.285(7) .
O7 C9 1.231(9) .
O8 C7 1.264(10) .
O9 C4 1.235(9) .
O10 C2 1.252(9) .
O11 C14 1.255(8) .
O12 C12 1.237(9) .
O13 N6 1.284(7) .
O13 Gd1 2.345(5) 4
O14 N5 1.268(7) .
O15 C39 1.240(9) .
O16 C41 1.236(9) .
O17 C36 1.228(9) .
O18 C34 1.248(10) .
O19 C63 1.225(11) .
O20 C61 1.230(10) .
O21 C68 1.222(10) .
O22 C66 1.244(9) .
N1 C22 1.353(9) .
N1 C20 1.507(8) .
N2 C22 1.341(8) .
N2 C18 1.497(8) .
N6 C49 1.323(8) .
N6 C47 1.509(9) .
N5 C49 1.365(9) .
N5 C45 1.489(9) .
N7 C59 1.329(9) .
N7 C57 1.334(8) .
N8 C59 1.314(9) .
N8 C58 1.321(9) .
N3 C31 1.335(10) .
N3 C30 1.340(9) .
N3 Cu1 2.302(7) 1_455
N4 C31 1.332(10) .
N4 C32 1.331(9) .
C36 C35 1.390(11) .
C36 C37 1.532(12) .
C22 C23 1.458(9) .
C25 C24 1.363(10) .
C25 C26 1.384(10) .
C25 H25 0.9300 .
C55 C54 1.384(10) .
C55 C50 1.394(10) .
C55 H55 0.9300 .
C71 C72 1.394(11) .
C71 C70 1.507(11) .
C27 C28 1.385(9) .
C27 C26 1.389(10) .
C27 H27 0.9300 .
C13 C14 1.377(10) .
C13 C12 1.399(11) .
C13 H13 0.9300 .
C24 C23 1.391(10) .
C24 H24 0.9300 .
C49 C50 1.464(9) .
C28 C23 1.378(10) .
C28 H28 0.9300 .
C78 C77 1.404(10) .
C78 C79 1.523(10) .
C76 C77 1.376(10) .
C76 C75 1.518(10) .
C54 C53 1.381(10) .
C54 H54 0.9300 .
C11 C12 1.514(11) .
C32 C29 1.385(10) .
C32 H32 0.9300 .
C31 H31 0.9300 .
C20 C21 1.499(10) .
C20 C19 1.511(11) .
C20 C18 1.544(10) .
C67 C66 1.366(11) .
C67 C68 1.406(12) .
C67 H67 0.9300 .
C51 C50 1.386(10) .
C51 C52 1.392(10) .
C51 H51 0.9300 .
C58 C56 1.385(10) .
C58 H58 0.9300 .
C52 C53 1.391(10) .
C52 H52 0.9300 .
C59 H59 0.9300 .
C19 H19A 0.9600 .
C19 H19B 0.9600 .
C19 H19C 0.9600 .
C30 C29 1.371(10) .
C30 H30 0.9300 .
C26 C29 1.475(9) .
C16 C18 1.515(10) .
C16 H16A 0.9600 .
C16 H16B 0.9600 .
C16 H16C 0.9600 .
C66 C65 1.527(10) .
C45 C44 1.513(11) .
C45 C43 1.528(11) .
C45 C47 1.534(10) .
C41 C40 1.396(11) .
C41 C42 1.530(12) .
C2 C3 1.363(12) .
C2 C1 1.561(12) .
C14 C15 1.520(10) .
C72 C73 1.378(11) .
C72 H72 0.9300 .
C4 C3 1.387(13) .
C4 C5 1.540(12) .
C77 H77 0.9300 .
C39 C40 1.384(11) .
C39 C38 1.483(11) .
C18 C17 1.511(10) .
C53 C56 1.482(9) .
C34 C35 1.366(13) .
C34 C33 1.522(12) .
C9 C8 1.386(12) .
C9 C10 1.541(12) .
C21 H21A 0.9600 .
C21 H21B 0.9600 .
C21 H21C 0.9600 .
C17 H17A 0.9600 .
C17 H17B 0.9600 .
C17 H17C 0.9600 .
C35 H35 0.9300 .
C6 C7 1.520(13) .
C56 C57 1.385(10) .
C73 C74 1.521(12) .
C7 C8 1.361(12) .
C3 H3 0.9300 .
C61 C62 1.371(13) .
C61 C60 1.541(14) .
C69 C68 1.501(12) .
C62 C63 1.386(15) .
C62 H62 0.9300 .
C63 C64 1.535(17) .
C47 C48 1.501(10) .
C47 C46 1.508(12) .
C48 H48A 0.9600 .
C48 H48B 0.9600 .
C48 H48C 0.9600 .
C57 H57 0.9300 .
C44 H44A 0.9600 .
C44 H44B 0.9600 .
C44 H44C 0.9600 .
C8 H8 0.9300 .
C43 H43A 0.9600 .
C43 H43B 0.9600 .
C43 H43C 0.9600 .
C40 H40 0.9300 .
C46 H46A 0.9600 .
C46 H46B 0.9600 .
C46 H46C 0.9600 .

loop_
_geom_torsion_atom_site_label_1
_geom_torsion_atom_site_label_2
_geom_torsion_atom_site_label_3
_geom_torsion_atom_site_label_4
_geom_torsion
_geom_torsion_site_symmetry_1
O3 Cu2 O1 C71 88.7(17) .
O4 Cu2 O1 C71 -175.7(6) .
O2 Cu2 O1 C71 7.2(6) .
N7 Cu2 O1 C71 -83.4(6) .
O5 Cu2 O1 C71 103.2(6) .
O3 Cu2 O2 C73 177.5(7) .
O1 Cu2 O2 C73 -10.0(7) .
O4 Cu2 O2 C73 -107(4) .
N7 Cu2 O2 C73 81.2(7) .
O5 Cu2 O2 C73 -98.9(7) .
O1 Cu2 O3 C76 79.4(17) .
O4 Cu2 O3 C76 -15.9(6) .
O2 Cu2 O3 C76 161.2(6) .
N7 Cu2 O3 C76 -108.5(5) .
O5 Cu2 O3 C76 64.8(5) .
O3 Cu2 O4 C78 13.9(6) .
O1 Cu2 O4 C78 -158.6(6) .
O2 Cu2 O4 C78 -62(4) .
N7 Cu2 O4 C78 110.3(6) .
O5 Cu2 O4 C78 -69.6(6) .
O3 Cu2 O5 N1 122.6(8) .
O1 Cu2 O5 N1 -55.5(8) .
O4 Cu2 O5 N1 -144.0(8) .
O2 Cu2 O5 N1 36.4(8) .
N7 Cu2 O5 N1 -144.4(15) .
O9 Gd1 O6 N2 59.0(5) .
O13 Gd1 O6 N2 165.4(5) 4_556
O11 Gd1 O6 N2 -148.7(6) .
O8 Gd1 O6 N2 -79.0(5) .
O10 Gd1 O6 N2 -2.1(7) .
O7 Gd1 O6 N2 -12.4(5) .
O12 Gd1 O6 N2 133.8(6) .
O9 Gd1 O7 C9 129.3(7) .
O13 Gd1 O7 C9 52.1(8) 4_556
O11 Gd1 O7 C9 -75.8(7) .
O6 Gd1 O7 C9 -131.0(7) .
O8 Gd1 O7 C9 -20.6(7) .
O10 Gd1 O7 C9 54.2(7) .
O12 Gd1 O7 C9 -174.9(6) .
O9 Gd1 O8 C7 -21.7(8) .
O13 Gd1 O8 C7 -130.2(7) 4_556
O11 Gd1 O8 C7 157.5(7) .
O6 Gd1 O8 C7 88.1(7) .
O10 Gd1 O8 C7 -61.4(7) .
O7 Gd1 O8 C7 21.1(7) .
O12 Gd1 O8 C7 162.9(6) .
O13 Gd1 O9 C4 92.3(8) 4_556
O11 Gd1 O9 C4 165.8(7) .
O6 Gd1 O9 C4 -129.0(8) .
O8 Gd1 O9 C4 -15.8(9) .
O10 Gd1 O9 C4 23.9(7) .
O7 Gd1 O9 C4 -58.3(7) .
O12 Gd1 O9 C4 161.8(8) .
O9 Gd1 O10 C2 -24.0(7) .
O13 Gd1 O10 C2 -128.8(7) 4_556
O11 Gd1 O10 C2 179.2(6) .
O6 Gd1 O10 C2 42.4(8) .
O8 Gd1 O10 C2 127.7(7) .
O7 Gd1 O10 C2 52.4(7) .
O12 Gd1 O10 C2 -80.6(7) .
O9 Gd1 O11 C14 -3.1(8) .
O13 Gd1 O11 C14 76.4(6) 4_556
O6 Gd1 O11 C14 -73.1(6) .
O8 Gd1 O11 C14 178.1(7) .
O10 Gd1 O11 C14 127.5(6) .
O7 Gd1 O11 C14 -127.6(6) .
O12 Gd1 O11 C14 1.0(6) .
O9 Gd1 O12 C12 168.5(7) .
O13 Gd1 O12 C12 -88.4(6) 4_556
O11 Gd1 O12 C12 -9.4(6) .
O6 Gd1 O12 C12 69.5(6) .
O8 Gd1 O12 C12 -14.8(8) .
O10 Gd1 O12 C12 -136.7(6) .
O7 Gd1 O12 C12 114.1(6) .
O18 Cu3 O14 N5 -104.4(7) .
O16 Cu3 O14 N5 -16.8(7) .
O15 Cu3 O14 N5 75.9(7) .
O17 Cu3 O14 N5 164.1(7) .
N4 Cu3 O14 N5 165.0(7) .
O18 Cu3 O15 C39 86(3) .
O16 Cu3 O15 C39 -7.7(6) .
O17 Cu3 O15 C39 -170.8(6) .
N4 Cu3 O15 C39 97.8(6) .
O14 Cu3 O15 C39 -98.4(6) .
O18 Cu3 O16 C41 -172.8(7) .
O15 Cu3 O16 C41 2.9(7) .
O17 Cu3 O16 C41 99.4(10) .
N4 Cu3 O16 C41 -84.1(7) .
O14 Cu3 O16 C41 96.5(7) .
O18 Cu3 O17 C36 -13.9(6) .
O16 Cu3 O17 C36 73.3(10) .
O15 Cu3 O17 C36 170.2(6) .
N4 Cu3 O17 C36 -103.4(6) .
O14 Cu3 O17 C36 76.3(5) .
O16 Cu3 O18 C34 -154.4(6) .
O15 Cu3 O18 C34 112(3) .
O17 Cu3 O18 C34 8.6(6) .
N4 Cu3 O18 C34 100.0(6) .
O14 Cu3 O18 C34 -63.9(6) .
O22 Cu1 O19 C63 49(7) .
O20 Cu1 O19 C63 7.9(9) .
O21 Cu1 O19 C63 -160.1(9) .
N3 Cu1 O19 C63 111.2(9) 1_655
N8 Cu1 O19 C63 -77.4(8) .
O19 Cu1 O20 C61 -13.2(7) .
O22 Cu1 O20 C61 168.2(7) .
O21 Cu1 O20 C61 90.2(13) .
N3 Cu1 O20 C61 -102.5(7) 1_655
N8 Cu1 O20 C61 73.4(7) .
O19 Cu1 O21 C68 170.4(7) .
O22 Cu1 O21 C68 -10.6(7) .
O20 Cu1 O21 C68 66.6(13) .
N3 Cu1 O21 C68 -100.9(7) 1_655
N8 Cu1 O21 C68 83.6(7) .
O19 Cu1 O22 C66 160(7) .
O20 Cu1 O22 C66 -158.7(6) .
O21 Cu1 O22 C66 9.3(6) .
N3 Cu1 O22 C66 97.9(6) 1_655
N8 Cu1 O22 C66 -73.6(6) .
Cu2 O5 N1 C22 92.1(10) .
Cu2 O5 N1 C20 -98.2(9) .
Gd1 O6 N2 C22 79.9(8) .
Gd1 O6 N2 C18 -110.4(6) .
Gd1 O13 N6 C49 -89.8(8) 4
Gd1 O13 N6 C47 100.1(7) 4
Cu3 O14 N5 C49 -87.4(9) .
Cu3 O14 N5 C45 101.1(7) .
O3 Cu2 N7 C59 -12.2(6) .
O1 Cu2 N7 C59 166.7(6) .
O4 Cu2 N7 C59 -104.8(6) .
O2 Cu2 N7 C59 74.8(6) .
O5 Cu2 N7 C59 -104.5(16) .
O3 Cu2 N7 C57 163.9(5) .
O1 Cu2 N7 C57 -17.1(6) .
O4 Cu2 N7 C57 71.3(6) .
O2 Cu2 N7 C57 -109.1(6) .
O5 Cu2 N7 C57 71.6(18) .
O19 Cu1 N8 C59 157.6(6) .
O22 Cu1 N8 C59 -20.8(6) .
O20 Cu1 N8 C59 64.2(5) .
O21 Cu1 N8 C59 -112.2(6) .
N3 Cu1 N8 C59 -140.0(12) 1_655
O19 Cu1 N8 C58 -30.5(7) .
O22 Cu1 N8 C58 151.2(7) .
O20 Cu1 N8 C58 -123.8(7) .
O21 Cu1 N8 C58 59.7(7) .
N3 Cu1 N8 C58 31.9(18) 1_655
O18 Cu3 N4 C31 21.4(7) .
O16 Cu3 N4 C31 -65.9(7) .
O15 Cu3 N4 C31 -157.7(7) .
O17 Cu3 N4 C31 113.1(6) .
O14 Cu3 N4 C31 112.2(8) .
O18 Cu3 N4 C32 -150.1(6) .
O16 Cu3 N4 C32 122.6(6) .
O15 Cu3 N4 C32 30.8(6) .
O17 Cu3 N4 C32 -58.4(6) .
O14 Cu3 N4 C32 -59.3(10) .
Cu3 O17 C36 C35 13.5(10) .
Cu3 O17 C36 C37 -162.0(5) .
O6 N2 C22 N1 -179.8(6) .
C18 N2 C22 N1 9.8(8) .
O6 N2 C22 C23 4.3(11) .
C18 N2 C22 C23 -166.1(6) .
O5 N1 C22 N2 178.9(6) .
C20 N1 C22 N2 8.5(8) .
O5 N1 C22 C23 -5.2(11) .
C20 N1 C22 C23 -175.6(6) .
Cu2 O1 C71 C72 -2.8(12) .
Cu2 O1 C71 C70 174.1(5) .
C26 C25 C24 C23 0.0(11) .
O13 N6 C49 N5 -177.3(6) .
C47 N6 C49 N5 -6.6(8) .
O13 N6 C49 C50 1.4(12) .
C47 N6 C49 C50 172.2(7) .
O14 N5 C49 N6 175.7(7) .
C45 N5 C49 N6 -12.1(8) .
O14 N5 C49 C50 -3.1(12) .
C45 N5 C49 C50 169.1(7) .
C26 C27 C28 C23 0.8(11) .
Cu2 O4 C78 C77 -6.1(11) .
Cu2 O4 C78 C79 175.3(5) .
Cu2 O3 C76 C77 10.6(11) .
Cu2 O3 C76 C75 -168.7(5) .
C50 C55 C54 C53 -0.3(12) .
C31 N4 C32 C29 -0.7(11) .
Cu3 N4 C32 C29 171.6(6) .
C32 N4 C31 N3 0.7(13) .
Cu3 N4 C31 N3 -171.1(6) .
C30 N3 C31 N4 0.2(13) .
Cu1 N3 C31 N4 172.7(6) 1_455
O5 N1 C20 C21 45.9(9) .
C22 N1 C20 C21 -143.2(6) .
O5 N1 C20 C19 -74.6(8) .
C22 N1 C20 C19 96.4(7) .
O5 N1 C20 C18 167.4(6) .
C22 N1 C20 C18 -21.7(7) .
Gd1 O12 C12 C13 13.1(12) .
Gd1 O12 C12 C11 -165.0(5) .
C14 C13 C12 O12 -5.0(13) .
C14 C13 C12 C11 173.0(7) .
F22 C11 C12 O12 -149.2(7) .
F23 C11 C12 O12 -26.4(10) .
F24 C11 C12 O12 91.1(9) .
F22 C11 C12 C13 32.5(11) .
F23 C11 C12 C13 155.3(7) .
F24 C11 C12 C13 -87.2(9) .
C59 N8 C58 C56 -1.9(12) .
Cu1 N8 C58 C56 -173.6(6) .
C27 C28 C23 C24 -3.5(10) .
C27 C28 C23 C22 173.8(7) .
C25 C24 C23 C28 3.1(11) .
C25 C24 C23 C22 -174.3(7) .
N2 C22 C23 C28 18.9(11) .
N1 C22 C23 C28 -156.3(7) .
N2 C22 C23 C24 -163.8(7) .
N1 C22 C23 C24 21.1(11) .
C50 C51 C52 C53 -0.7(12) .
O3 C76 C75 F7 56.3(10) .
C77 C76 C75 F7 -123.1(9) .
O3 C76 C75 F8 -62.9(9) .
C77 C76 C75 F8 117.7(8) .
O3 C76 C75 F9 176.9(7) .
C77 C76 C75 F9 -2.5(11) .
C58 N8 C59 N7 -0.8(12) .
Cu1 N8 C59 N7 172.1(6) .
C57 N7 C59 N8 2.0(11) .
Cu2 N7 C59 N8 178.3(6) .
C52 C51 C50 C55 -1.8(12) .
C52 C51 C50 C49 178.4(7) .
C54 C55 C50 C51 2.3(12) .
C54 C55 C50 C49 -177.8(7) .
N6 C49 C50 C51 154.1(8) .
N5 C49 C50 C51 -27.3(11) .
N6 C49 C50 C55 -25.8(12) .
N5 C49 C50 C55 152.8(8) .
O1 C71 C70 F3 174.4(7) .
C72 C71 C70 F3 -8.4(12) .
O1 C71 C70 F1 53.8(10) .
C72 C71 C70 F1 -129.0(9) .
O1 C71 C70 F2 -64.0(9) .
C72 C71 C70 F2 113.2(9) .
C31 N3 C30 C29 -1.3(12) .
Cu1 N3 C30 C29 -173.5(6) 1_455
C24 C25 C26 C27 -2.8(11) .
C24 C25 C26 C29 173.4(7) .
C28 C27 C26 C25 2.4(11) .
C28 C27 C26 C29 -173.8(7) .
N3 C30 C29 C32 1.3(12) .
N3 C30 C29 C26 179.0(7) .
N4 C32 C29 C30 -0.3(12) .
N4 C32 C29 C26 -178.0(7) .
C25 C26 C29 C30 138.2(8) .
C27 C26 C29 C30 -45.6(11) .
C25 C26 C29 C32 -44.2(11) .
C27 C26 C29 C32 132.0(8) .
O4 C78 C79 F10 79.1(8) .
C77 C78 C79 F10 -99.6(8) .
O4 C78 C79 F12 -39.8(10) .
C77 C78 C79 F12 141.5(7) .
O4 C78 C79 F11 -160.6(7) .
C77 C78 C79 F11 20.6(11) .
Cu1 O22 C66 C67 -3.3(12) .
Cu1 O22 C66 C65 178.3(5) .
C68 C67 C66 O22 -5.2(14) .
C68 C67 C66 C65 173.1(8) .
O14 N5 C45 C44 77.9(9) .
C49 N5 C45 C44 -94.7(7) .
O14 N5 C45 C43 -41.2(10) .
C49 N5 C45 C43 146.2(7) .
O14 N5 C45 C47 -162.9(7) .
C49 N5 C45 C47 24.5(8) .
Cu3 O16 C41 C40 -1.4(14) .
Cu3 O16 C41 C42 175.7(6) .
Gd1 O10 C2 C3 18.8(13) .
Gd1 O10 C2 C1 -162.7(5) .
Gd1 O11 C14 C13 4.3(12) .
Gd1 O11 C14 C15 -174.4(5) .
C12 C13 C14 O11 -4.0(13) .
C12 C13 C14 C15 174.6(7) .
O1 C71 C72 C73 -2.2(16) .
C70 C71 C72 C73 -179.0(9) .
Gd1 O9 C4 C3 -18.3(14) .
Gd1 O9 C4 C5 158.0(6) .
O3 C76 C77 C78 2.9(13) .
C75 C76 C77 C78 -177.9(7) .
O4 C78 C77 C76 -5.3(13) .
C79 C78 C77 C76 173.2(7) .
O16 C41 C42 F42 -84.8(12) .
C40 C41 C42 F42 92.6(14) .
O16 C41 C42 F40 36.9(14) .
C40 C41 C42 F40 -145.6(10) .
O16 C41 C42 F41 150.3(10) .
C40 C41 C42 F41 -32.3(14) .
Cu3 O15 C39 C40 11.6(12) .
Cu3 O15 C39 C38 -168.9(5) .
O6 N2 C18 C17 -75.5(7) .
C22 N2 C18 C17 95.5(7) .
O6 N2 C18 C16 44.3(8) .
C22 N2 C18 C16 -144.7(6) .
O6 N2 C18 C20 166.2(5) .
C22 N2 C18 C20 -22.8(7) .
C21 C20 C18 N2 140.9(6) .
N1 C20 C18 N2 24.2(6) .
C19 C20 C18 N2 -88.0(7) .
C21 C20 C18 C17 28.1(9) .
N1 C20 C18 C17 -88.7(7) .
C19 C20 C18 C17 159.2(6) .
C21 C20 C18 C16 -100.7(8) .
N1 C20 C18 C16 142.6(6) .
C19 C20 C18 C16 30.4(9) .
C55 C54 C53 C52 -2.2(12) .
C55 C54 C53 C56 172.0(7) .
C51 C52 C53 C54 2.7(12) .
C51 C52 C53 C56 -171.6(7) .
Cu3 O18 C34 C35 -1.6(12) .
Cu3 O18 C34 C33 178.1(5) .
O17 C36 C37 F32 62.2(10) .
C35 C36 C37 F32 -113.7(9) .
O17 C36 C37 F31 -58.5(10) .
C35 C36 C37 F31 125.5(8) .
O17 C36 C37 F33 -177.4(7) .
C35 C36 C37 F33 6.6(12) .
Gd1 O7 C9 C8 14.7(13) .
Gd1 O7 C9 C10 -168.2(5) .
O11 C14 C15 F21 -171.8(8) .
C13 C14 C15 F21 9.4(12) .
O11 C14 C15 F19 -49.2(10) .
C13 C14 C15 F19 132.0(8) .
O11 C14 C15 F20 68.2(9) .
C13 C14 C15 F20 -110.6(8) .
O22 C66 C65 F46 62.4(9) .
C67 C66 C65 F46 -116.2(9) .
O22 C66 C65 F48 -177.4(7) .
C67 C66 C65 F48 4.0(11) .
O22 C66 C65 F47 -56.4(10) .
C67 C66 C65 F47 125.0(9) .
O10 C2 C1 F28 39.1(11) .
C3 C2 C1 F28 -142.3(9) .
O10 C2 C1 F30 -80.0(9) .
C3 C2 C1 F30 98.6(10) .
O10 C2 C1 F29 160.9(8) .
C3 C2 C1 F29 -20.5(12) .
O15 C39 C38 F39 134.9(11) .
C40 C39 C38 F39 -45.6(13) .
O15 C39 C38 F38 -94.8(10) .
C40 C39 C38 F38 84.7(11) .
O15 C39 C38 F37 17.1(11) .
C40 C39 C38 F37 -163.4(9) .
O18 C34 C35 C36 -4.2(14) .
C33 C34 C35 C36 176.1(8) .
O17 C36 C35 C34 -2.9(13) .
C37 C36 C35 C34 172.4(8) .
O7 C9 C10 F15 167.1(9) .
C8 C9 C10 F15 -15.6(13) .
O7 C9 C10 F14 46.0(11) .
C8 C9 C10 F14 -136.7(9) .
O7 C9 C10 F13 -71.0(10) .
C8 C9 C10 F13 106.3(9) .
N8 C58 C56 C57 3.1(11) .
N8 C58 C56 C53 -175.7(7) .
C54 C53 C56 C58 43.1(12) .
C52 C53 C56 C58 -142.7(8) .
C54 C53 C56 C57 -135.7(8) .
C52 C53 C56 C57 38.5(11) .
Cu2 O2 C73 C72 8.7(14) .
Cu2 O2 C73 C74 -169.1(8) .
C71 C72 C73 O2 -1.1(17) .
C71 C72 C73 C74 176.6(10) .
Gd1 O8 C7 C8 -17.0(14) .
Gd1 O8 C7 C6 160.8(6) .
F18 C6 C7 O8 167.3(11) .
F17 C6 C7 O8 -72.2(13) .
F16 C6 C7 O8 42.3(13) .
F18 C6 C7 C8 -14.7(16) .
F17 C6 C7 C8 105.8(13) .
F16 C6 C7 C8 -139.7(11) .
O10 C2 C3 C4 1.3(16) .
C1 C2 C3 C4 -177.1(9) .
O9 C4 C3 C2 -1.9(16) .
C5 C4 C3 C2 -178.1(9) .
Cu1 O20 C61 C62 12.6(15) .
Cu1 O20 C61 C60 -163.1(7) .
O18 C34 C33 F34 -60.4(12) .
C35 C34 C33 F34 119.3(11) .
O18 C34 C33 F35 175.7(8) .
C35 C34 C33 F35 -4.6(13) .
O18 C34 C33 F36 60.0(10) .
C35 C34 C33 F36 -120.2(10) .
O20 C61 C60 F50 69.5(13) .
C62 C61 C60 F50 -106.7(13) .
O20 C61 C60 F51 -163.8(11) .
C62 C61 C60 F51 20.1(18) .
O20 C61 C60 F49 -48.6(13) .
C62 C61 C60 F49 135.2(11) .
O20 C61 C62 C63 -2(2) .
C60 C61 C62 C63 173.2(13) .
Cu1 O19 C63 C62 -1.1(19) .
Cu1 O19 C63 C64 173.8(11) .
C61 C62 C63 O19 -4(2) .
C61 C62 C63 C64 -179.0(15) .
O9 C4 C5 F26 150.5(11) .
C3 C4 C5 F26 -32.8(15) .
O9 C4 C5 F27 -77.3(12) .
C3 C4 C5 F27 99.4(11) .
O9 C4 C5 F25 36.8(12) .
C3 C4 C5 F25 -146.5(9) .
O13 N6 C47 C48 -45.9(9) .
C49 N6 C47 C48 142.7(7) .
O13 N6 C47 C46 74.6(8) .
C49 N6 C47 C46 -96.8(7) .
O13 N6 C47 C45 -167.5(6) .
C49 N6 C47 C45 21.1(8) .
N5 C45 C47 C48 -143.2(7) .
C44 C45 C47 C48 -30.3(9) .
C43 C45 C47 C48 98.9(8) .
N5 C45 C47 C46 85.7(7) .
C44 C45 C47 C46 -161.4(7) .
C43 C45 C47 C46 -32.2(9) .
N5 C45 C47 N6 -24.9(7) .
C44 C45 C47 N6 88.0(7) .
C43 C45 C47 N6 -142.9(6) .
C59 N7 C57 C56 -0.5(11) .
Cu2 N7 C57 C56 -176.8(5) .
C58 C56 C57 N7 -1.9(11) .
C53 C56 C57 N7 177.0(7) .
O8 C7 C8 C9 -1.4(16) .
C6 C7 C8 C9 -179.1(9) .
O7 C9 C8 C7 2.7(15) .
C10 C9 C8 C7 -174.2(9) .
O15 C39 C40 C41 -8.5(14) .
C38 C39 C40 C41 172.0(8) .
O16 C41 C40 C39 2.8(15) .
C42 C41 C40 C39 -174.2(9) .
O2 C73 C74 F6 -19.8(17) .
C72 C73 C74 F6 162.2(12) .
O2 C73 C74 F5 98.9(13) .
C72 C73 C74 F5 -79.1(15) .
O2 C73 C74 F4 -142.9(10) .
C72 C73 C74 F4 39.1(16) .
Cu1 O21 C68 C67 6.3(13) .
Cu1 O21 C68 C69 -172.4(7) .
C66 C67 C68 O21 3.5(15) .
C66 C67 C68 C69 -177.9(10) .
F44 C69 C68 O21 -172.2(11) .
F45 C69 C68 O21 65.0(15) .
F43 C69 C68 O21 -52.0(11) .
F44 C69 C68 C67 8.9(17) .
F45 C69 C68 C67 -113.9(11) .
F43 C69 C68 C67 129.2(9) .
O19 C63 C64 F53 -109.5(19) .
C62 C63 C64 F53 66(2) .
O19 C63 C64 F54 20(2) .
C62 C63 C64 F54 -164.8(18) .
O19 C63 C64 F52 126.9(14) .
C62 C63 C64 F52 -58(2) .
